data_7118836
loop_
_publ_author_name
'Oniwa, Kazuaki'
'Kikuchi, Hiromasa'
'Shimotani, Hidekazu'
'Ikeda, Susumu'
'Asao, Naoki'
'Yamamoto, Yoshinori'
'Tanigaki, Katsumi'
'Jin, Tienan'

_publ_section_title
;
 2-Positional pyrene end-capped oligothiophenes for high performance
 organic field effect transistors.
;
_journal_issue 26
_journal_name_full 'Chemical communications (Cambridge, England)'
_journal_page_first 4800
_journal_page_last 4803
_journal_paper_doi 10.1039/c6cc00948d
_journal_volume 52
_journal_year 2016
_chemical_formula_moiety 'C40 H22 S2'
_chemical_formula_sum 'C40 H22 S2'
_chemical_formula_weight 566.73
_chemical_name_common 5,5'-di(pyren-2-yl)-2,2'-bithiophene
_chemical_name_systematic BPy2T
_space_group_IT_number 14
_symmetry_cell_setting monoclinic
_symmetry_Int_Tables_number 14
_symmetry_space_group_name_Hall '-P 2ybc'
_symmetry_space_group_name_H-M 'P 1 21/c 1'
_atom_sites_solution_hydrogens geom
_atom_sites_solution_primary direct
_atom_sites_solution_secondary difmap
_audit_block_doi 10.5517/cc1knyfl
_audit_update_record
;
2016-01-27 deposited with the CCDC.
2016-03-03 downloaded from the CCDC.
;
_cell_angle_alpha 90.0000
_cell_angle_beta 109.481(15)
_cell_angle_gamma 90.0000
_cell_formula_units_Z 2
_cell_length_a 22.725(7)
_cell_length_b 3.8289(9)
_cell_length_c 15.667(5)
_cell_measurement_reflns_used 184
_cell_measurement_temperature 90
_cell_measurement_theta_max 46.83
_cell_measurement_theta_min 12.95
_cell_volume 1285.2(7)
_computing_cell_refinement 'RAPID AUTO'
_computing_data_collection 'RAPID AUTO (Rigaku, ????)'
_computing_data_reduction 'RAPID AUTO'
_computing_molecular_graphics 'CrystalStructure 4.0'
_computing_publication_material 'CrystalStructure 4.0 (Rigaku, 2010)'
_computing_structure_refinement 'SHELXL97 (Sheldrick, 2008)'
_computing_structure_solution 'Il Milione (Burla, et al., 2007)'
_diffrn_ambient_temperature 90
_diffrn_detector_area_resol_mean 10.000
_diffrn_measured_fraction_theta_full 0.998
_diffrn_measured_fraction_theta_max 0.998
_diffrn_measurement_device_type 'Rigaku R-AXIS RAPID'
_diffrn_measurement_method \w
_diffrn_radiation_type 'Cu K\a'
_diffrn_radiation_wavelength 1.54187
_diffrn_reflns_av_R_equivalents 0.1140
_diffrn_reflns_limit_h_max 27
_diffrn_reflns_limit_h_min -27
_diffrn_reflns_limit_k_max 4
_diffrn_reflns_limit_k_min -4
_diffrn_reflns_limit_l_max 18
_diffrn_reflns_limit_l_min -18
_diffrn_reflns_number 15452
_diffrn_reflns_theta_full 67.76
_diffrn_reflns_theta_max 67.76
_diffrn_standards_number 0
_exptl_absorpt_coefficient_mu 2.108
_exptl_absorpt_correction_T_max 0.979
_exptl_absorpt_correction_T_min 0.159
_exptl_absorpt_correction_type multi-scan
_exptl_absorpt_process_details 'ABSCOR (Rigaku, 1995)'
_exptl_crystal_colour yellow
_exptl_crystal_density_diffrn 1.464
_exptl_crystal_density_method 'not measured'
_exptl_crystal_description platelet
_exptl_crystal_F_000 588.00
_exptl_crystal_recrystallization_method 'Vapour Deposition'
_exptl_crystal_size_max 0.800
_exptl_crystal_size_mid 0.500
_exptl_crystal_size_min 0.010
_refine_diff_density_max 0.820
_refine_diff_density_min -0.670
_refine_ls_extinction_method none
_refine_ls_goodness_of_fit_ref 1.077
_refine_ls_hydrogen_treatment constr
_refine_ls_number_parameters 190
_refine_ls_number_reflns 2319
_refine_ls_number_restraints 0
_refine_ls_R_factor_gt 0.0716
_refine_ls_shift/su_max 0.000
_refine_ls_structure_factor_coef Fsqd
_refine_ls_weighting_details 'w = 1/[\s^2^(Fo^2^)+(0.1139P)^2^+0.0000P] where P=(Fo^2^+2Fc^2^)/3'
_refine_ls_weighting_scheme calc
_refine_ls_wR_factor_ref 0.2278
_reflns_number_gt 1485
_reflns_number_total 2339
_reflns_threshold_expression F^2^>2.0\s(F^2^)
_cod_data_source_file c6cc00948d2.cif
_cod_data_source_block 130301Cu
_cod_depositor_comments 'Adding full bibliography for 7118835--7118836.cif.'
_cod_database_code 7118836

loop_
_symmetry_equiv_pos_site_id
_symmetry_equiv_pos_as_xyz
1 +X,+Y,+Z
2 -X,1/2+Y,1/2-Z
3 -X,-Y,-Z
4 +X,1/2-Y,1/2+Z

loop_
_atom_site_label
_atom_site_type_symbol
_atom_site_fract_x
_atom_site_fract_y
_atom_site_fract_z
_atom_site_U_iso_or_equiv
_atom_site_adp_type
_atom_site_occupancy
_atom_site_symmetry_multiplicity
_atom_site_calc_flag
_atom_site_refinement_flags
S1 S 0.90515(4) 1.1171(3) -0.00071(6) 0.0264(4) Uani 1.0 4 d .
C1 C 0.65812(18) 0.8794(9) 0.2453(3) 0.0231(9) Uani 1.0 4 d .
C2 C 0.72596(18) 1.1435(9) 0.0647(3) 0.0230(9) Uani 1.0 4 d .
C3 C 0.78431(18) 1.1345(10) 0.0521(3) 0.0242(10) Uani 1.0 4 d .
C4 C 0.72173(17) 1.0162(10) 0.1486(3) 0.0232(9) Uani 1.0 4 d .
C5 C 0.55034(19) 1.1354(10) 0.1095(3) 0.0292(10) Uani 1.0 4 d .
C6 C 0.77592(17) 0.8847(9) 0.2158(3) 0.0229(10) Uani 1.0 4 d .
C7 C 0.83738(17) 1.0004(11) 0.1169(3) 0.0254(9) Uani 1.0 4 d .
C8 C 0.60812(18) 1.1407(10) 0.0941(3) 0.0244(10) Uani 1.0 4 d .
C9 C 0.83282(17) 0.8811(9) 0.1998(3) 0.0233(9) Uani 1.0 4 d .
C10 C 0.66245(18) 1.0144(11) 0.1629(3) 0.0254(10) Uani 1.0 4 d .
C11 C 0.95313(18) 0.8280(10) 0.1552(3) 0.0266(9) Uani 1.0 4 d .
C12 C 0.61408(18) 1.2709(11) 0.0106(3) 0.0259(9) Uani 1.0 4 d .
C13 C 0.89787(18) 0.9760(11) 0.1004(3) 0.0244(9) Uani 1.0 4 d .
C14 C 0.59943(18) 0.8746(10) 0.2571(3) 0.0271(10) Uani 1.0 4 d .
C15 C 0.77032(18) 0.7577(11) 0.2997(3) 0.0280(10) Uani 1.0 4 d .
C16 C 1.00028(18) 0.8336(10) 0.1158(3) 0.0247(9) Uani 1.0 4 d .
C17 C 0.66997(18) 1.2750(12) -0.0028(3) 0.0299(10) Uani 1.0 4 d .
C18 C 0.54652(18) 0.9974(11) 0.1903(3) 0.0272(10) Uani 1.0 4 d .
C19 C 0.71435(18) 0.7526(11) 0.3130(3) 0.0300(10) Uani 1.0 4 d .
C20 C 0.98206(18) 0.9814(10) 0.0306(3) 0.0255(9) Uani 1.0 4 d .
H3 H 0.7876 1.2234 -0.0027 0.0290 Uiso 1.0 4 calc R
H5 H 0.5140 1.2256 0.0651 0.0350 Uiso 1.0 4 calc R
H9 H 0.8691 0.7971 0.2455 0.0280 Uiso 1.0 4 calc R
H11 H 0.9586 0.7328 0.2133 0.0320 Uiso 1.0 4 calc R
H12 H 0.5781 1.3551 -0.0357 0.0310 Uiso 1.0 4 calc R
H14 H 0.5959 0.7856 0.3118 0.0326 Uiso 1.0 4 calc R
H15 H 0.8064 0.6765 0.3463 0.0336 Uiso 1.0 4 calc R
H16 H 1.0410 0.7438 0.1451 0.0296 Uiso 1.0 4 calc R
H17 H 0.6724 1.3664 -0.0579 0.0359 Uiso 1.0 4 calc R
H18 H 0.5073 0.9879 0.1994 0.0326 Uiso 1.0 4 calc R
H19 H 0.7120 0.6632 0.3684 0.0360 Uiso 1.0 4 calc R

loop_
_atom_site_aniso_label
_atom_site_aniso_U_11
_atom_site_aniso_U_22
_atom_site_aniso_U_33
_atom_site_aniso_U_12
_atom_site_aniso_U_13
_atom_site_aniso_U_23
S1 0.0219(6) 0.0362(8) 0.0216(7) 0.0012(4) 0.0078(5) 0.0012(4)
C1 0.026(2) 0.020(2) 0.025(3) -0.0065(16) 0.0098(18) -0.0039(16)
C2 0.027(2) 0.022(3) 0.021(3) -0.0010(16) 0.0089(18) 0.0010(16)
C3 0.023(3) 0.029(3) 0.023(3) 0.0007(16) 0.0113(18) 0.0001(17)
C4 0.022(2) 0.023(2) 0.025(3) 0.0042(16) 0.0078(17) -0.0016(18)
C5 0.025(3) 0.038(3) 0.025(3) 0.0010(18) 0.0094(19) -0.0043(18)
C6 0.026(3) 0.024(2) 0.020(3) 0.0008(16) 0.0090(18) -0.0042(16)
C7 0.023(2) 0.032(3) 0.023(3) -0.0003(17) 0.0098(18) -0.0051(19)
C8 0.029(3) 0.024(3) 0.021(3) 0.0006(16) 0.0092(19) -0.0034(17)
C9 0.020(2) 0.027(3) 0.020(3) 0.0026(15) 0.0031(17) -0.0020(16)
C10 0.026(3) 0.028(3) 0.024(3) 0.0042(17) 0.0119(19) -0.0018(19)
C11 0.024(2) 0.035(3) 0.020(3) -0.0021(17) 0.0077(17) 0.0021(18)
C12 0.029(2) 0.028(3) 0.020(3) 0.0036(18) 0.0066(18) -0.0004(17)
C13 0.026(2) 0.029(2) 0.018(3) -0.0034(17) 0.0067(17) -0.0016(18)
C14 0.027(3) 0.036(3) 0.020(3) -0.0062(17) 0.0101(18) -0.0043(17)
C15 0.029(3) 0.033(3) 0.021(3) 0.0007(18) 0.0082(19) -0.0012(19)
C16 0.023(2) 0.029(2) 0.022(3) -0.0008(16) 0.0070(18) 0.0006(17)
C17 0.032(3) 0.041(3) 0.017(3) -0.003(2) 0.0089(19) -0.0027(19)
C18 0.022(2) 0.034(3) 0.029(3) -0.0048(17) 0.0126(19) -0.005(2)
C19 0.031(3) 0.041(3) 0.019(3) -0.003(2) 0.0092(19) -0.002(2)
C20 0.027(3) 0.026(2) 0.023(3) 0.0066(17) 0.0077(18) -0.0015(19)

loop_
_atom_type_symbol
_atom_type_description
_atom_type_scat_dispersion_real
_atom_type_scat_dispersion_imag
_atom_type_scat_source
C C 0.0181 0.0091
;
International Tables for Crystallography
(1992, Vol. C, Tables 4.2.6.8 and 6.1.1.4)
;
H H 0.0000 0.0000
;
International Tables for Crystallography
(1992, Vol. C, Table 6.1.1.4)
;
S S 0.3331 0.5567
;
International Tables for Crystallography
(1992, Vol. C, Tables 4.2.6.8 and 6.1.1.4)
;

loop_
_geom_angle_atom_site_label_1
_geom_angle_atom_site_label_2
_geom_angle_atom_site_label_3
_geom_angle
_geom_angle_publ_flag
_geom_angle_site_symmetry_3
C13 S1 C20 92.5(2) yes .
C10 C1 C14 118.6(4) yes .
C10 C1 C19 118.4(4) yes .
C14 C1 C19 123.0(4) yes .
C3 C2 C4 118.4(4) yes .
C3 C2 C17 123.2(4) yes .
C4 C2 C17 118.5(4) yes .
C2 C3 C7 122.4(4) yes .
C2 C4 C6 119.5(4) yes .
C2 C4 C10 119.8(4) yes .
C6 C4 C10 120.7(4) yes .
C8 C5 C18 120.1(4) yes .
C4 C6 C9 119.8(4) yes .
C4 C6 C15 118.4(4) yes .
C9 C6 C15 121.8(4) yes .
C3 C7 C9 118.6(4) yes .
C3 C7 C13 121.6(4) yes .
C9 C7 C13 119.7(3) yes .
C5 C8 C10 119.1(4) yes .
C5 C8 C12 122.1(4) yes .
C10 C8 C12 118.8(4) yes .
C6 C9 C7 121.2(4) yes .
C1 C10 C4 119.6(4) yes .
C1 C10 C8 120.3(4) yes .
C4 C10 C8 120.1(4) yes .
C13 C11 C16 112.9(4) yes .
C8 C12 C17 121.3(4) yes .
S1 C13 C7 121.1(3) yes .
S1 C13 C11 110.5(4) yes .
C7 C13 C11 128.3(4) yes .
C1 C14 C18 121.2(4) yes .
C6 C15 C19 121.0(4) yes .
C11 C16 C20 113.9(4) yes .
C2 C17 C12 121.6(4) yes .
C5 C18 C14 120.7(5) yes .
C1 C19 C15 121.8(4) yes .
S1 C20 C16 110.2(4) yes .
S1 C20 C20 121.2(3) yes 3_775
C16 C20 C20 128.5(4) yes 3_775
C2 C3 H3 118.786 no .
C7 C3 H3 118.799 no .
C8 C5 H5 119.958 no .
C18 C5 H5 119.966 no .
C6 C9 H9 119.425 no .
C7 C9 H9 119.414 no .
C13 C11 H11 123.565 no .
C16 C11 H11 123.546 no .
C8 C12 H12 119.369 no .
C17 C12 H12 119.363 no .
C1 C14 H14 119.423 no .
C18 C14 H14 119.404 no .
C6 C15 H15 119.480 no .
C19 C15 H15 119.479 no .
C11 C16 H16 123.074 no .
C20 C16 H16 123.054 no .
C2 C17 H17 119.214 no .
C12 C17 H17 119.189 no .
C5 C18 H18 119.638 no .
C14 C18 H18 119.640 no .
C1 C19 H19 119.079 no .
C15 C19 H19 119.076 no .

loop_
_geom_bond_atom_site_label_1
_geom_bond_atom_site_label_2
_geom_bond_distance
_geom_bond_publ_flag
_geom_bond_site_symmetry_2
S1 C13 1.733(5) yes .
S1 C20 1.730(4) yes .
C1 C10 1.425(7) yes .
C1 C14 1.406(7) yes .
C1 C19 1.446(5) yes .
C2 C3 1.405(7) yes .
C2 C4 1.435(6) yes .
C2 C17 1.447(5) yes .
C3 C7 1.390(5) yes .
C4 C6 1.418(5) yes .
C4 C10 1.437(7) yes .
C5 C8 1.412(7) yes .
C5 C18 1.400(7) yes .
C6 C9 1.396(6) yes .
C6 C15 1.448(6) yes .
C7 C9 1.413(6) yes .
C7 C13 1.484(7) yes .
C8 C10 1.425(5) yes .
C8 C12 1.448(6) yes .
C11 C13 1.384(5) yes .
C11 C16 1.404(7) yes .
C12 C17 1.355(7) yes .
C14 C18 1.387(5) yes .
C15 C19 1.356(7) yes .
C16 C20 1.381(6) yes .
C20 C20 1.457(7) yes 3_775
C3 H3 0.950 no .
C5 H5 0.950 no .
C9 H9 0.950 no .
C11 H11 0.950 no .
C12 H12 0.950 no .
C14 H14 0.950 no .
C15 H15 0.950 no .
C16 H16 0.950 no .
C17 H17 0.950 no .
C18 H18 0.950 no .
C19 H19 0.950 no .

loop_
_geom_contact_atom_site_label_1
_geom_contact_atom_site_label_2
_geom_contact_distance
_geom_contact_publ_flag
_geom_contact_site_symmetry_2
S1 C3 3.122(5) no .
S1 C16 3.239(5) no 3_775
C1 C5 2.830(5) no .
C1 C6 2.865(7) no .
C2 C8 2.865(7) no .
C2 C9 2.821(5) no .
C3 C6 2.802(7) no .
C4 C7 2.834(7) no .
C4 C12 2.843(5) no .
C4 C19 2.823(7) no .
C8 C14 2.817(7) no .
C9 C11 3.047(7) no .
C10 C15 2.840(5) no .
C10 C17 2.839(7) no .
C10 C18 2.808(7) no .
S1 C11 3.576(4) no 1_565
S1 C16 3.591(4) no 1_565
C1 C10 3.568(6) no 1_545
C2 C17 3.591(6) no 1_545
C3 C7 3.558(6) no 1_565
C4 C6 3.580(5) no 1_565
C5 C5 3.585(6) no 3_675
C5 C14 3.589(6) no 1_565
C5 C18 3.546(6) no 1_565
C6 C4 3.580(5) no 1_545
C7 C3 3.558(6) no 1_545
C8 C12 3.597(6) no 1_545
C10 C1 3.568(6) no 1_565
C11 S1 3.576(4) no 1_545
C11 C11 3.579(6) no 2_745
C11 C11 3.579(6) no 2_755
C11 C13 3.498(6) no 1_545
C12 C8 3.597(6) no 1_565
C13 C11 3.498(6) no 1_565
C14 C5 3.589(6) no 1_545
C16 S1 3.591(4) no 1_545
C16 C20 3.497(6) no 1_545
C17 C2 3.591(6) no 1_565
C18 C5 3.546(6) no 1_545
C20 C16 3.497(6) no 1_565
S1 H3 2.6914 no .
S1 H11 3.4879 no .
S1 H16 3.4772 no .
S1 H16 2.9568 no 3_775
C1 H15 3.3028 no .
C1 H18 3.2859 no .
C2 H12 3.3006 no .
C3 H9 3.2669 no .
C3 H17 2.7013 no .
C4 H3 3.2961 no .
C4 H9 3.2915 no .
C4 H15 3.3178 no .
C4 H17 3.3321 no .
C5 H12 2.6905 no .
C5 H14 3.2746 no .
C6 H19 3.2954 no .
C7 H11 2.8534 no .
C8 H17 3.2981 no .
C8 H18 3.2915 no .
C9 H3 3.2664 no .
C9 H11 2.8517 no .
C9 H15 2.6749 no .
C10 H5 3.3064 no .
C10 H12 3.3279 no .
C10 H14 3.2938 no .
C10 H19 3.3201 no .
C11 H9 2.7326 no .
C12 H5 2.6874 no .
C13 H3 2.6617 no .
C13 H9 2.6570 no .
C13 H16 3.2162 no .
C14 H5 3.2760 no .
C14 H19 2.6954 no .
C15 H9 2.6562 no .
C17 H3 2.6805 no .
C19 H14 2.6875 no .
C20 H11 3.2259 no .
C20 H16 2.8271 no 3_775
H3 H17 2.5274 no .
H5 H12 2.5279 no .
H5 H18 2.3443 no .
H9 H11 2.2660 no .
H9 H15 2.4963 no .
H11 H16 2.4471 no .
H12 H17 2.2839 no .
H14 H18 2.3234 no .
H14 H19 2.5305 no .
H15 H19 2.2849 no .
S1 H15 2.9081 no 4_564
C1 H17 3.1450 no 4_575
C1 H19 3.5562 no 1_565
C2 H17 3.5300 no 1_545
C2 H19 3.2080 no 4_564
C3 H3 3.5996 no 1_545
C3 H19 3.0215 no 4_564
C5 H5 3.5942 no 1_545
C5 H5 2.9773 no 3_675
C5 H5 3.5971 no 3_685
C5 H12 3.3369 no 3_675
C5 H12 3.3781 no 3_685
C6 H15 3.5926 no 1_565
C7 H3 3.4969 no 1_545
C7 H9 3.5942 no 1_565
C8 H5 3.3577 no 3_675
C8 H12 3.5668 no 1_545
C9 H16 3.3770 no 2_755
C11 H11 3.5735 no 1_565
C11 H11 3.2725 no 2_745
C11 H11 2.8136 no 2_755
C11 H16 3.4737 no 2_755
C12 H5 3.3455 no 3_675
C12 H5 3.3606 no 3_685
C12 H14 3.4490 no 4_574
C13 H11 3.4351 no 1_565
C14 H12 3.5909 no 4_575
C14 H14 3.5991 no 1_565
C14 H17 2.9885 no 4_575
C14 H18 3.1045 no 2_645
C14 H18 3.5999 no 2_655
C15 H3 3.5090 no 4_565
C15 H3 3.5873 no 4_575
C16 H9 3.5183 no 2_755
C16 H11 3.4157 no 2_745
C16 H11 2.9517 no 2_755
C16 H16 3.5959 no 1_565
C17 H14 3.5514 no 4_564
C17 H14 3.2917 no 4_574
C17 H17 3.5892 no 1_545
C17 H19 3.0146 no 4_564
C17 H19 3.3017 no 4_574
C18 H5 3.4873 no 1_545
C18 H12 3.3370 no 3_675
C18 H14 3.5453 no 1_565
C18 H14 3.4101 no 2_655
C18 H18 3.1144 no 2_645
C18 H18 3.0689 no 2_655
C19 H3 3.3498 no 4_565
C19 H3 3.4533 no 4_575
C19 H17 3.4498 no 4_565
C19 H17 2.9003 no 4_575
C19 H19 3.5974 no 1_565
C20 H16 3.4544 no 1_565
H3 C3 3.5996 no 1_565
H3 C7 3.4969 no 1_565
H3 C15 3.5090 no 4_564
H3 C15 3.5873 no 4_574
H3 C19 3.3498 no 4_564
H3 C19 3.4533 no 4_574
H3 H15 2.9663 no 4_564
H3 H15 3.4253 no 4_574
H3 H19 2.6280 no 4_564
H3 H19 3.1989 no 4_574
H5 C5 3.5942 no 1_565
H5 C5 2.9773 no 3_675
H5 C5 3.5971 no 3_685
H5 C8 3.3577 no 3_675
H5 C12 3.3455 no 3_675
H5 C12 3.3606 no 3_685
H5 C18 3.4873 no 1_565
H5 H5 2.5847 no 3_675
H5 H5 2.8479 no 3_685
H5 H12 2.9828 no 3_675
H5 H12 2.5552 no 3_685
H9 C7 3.5942 no 1_545
H9 C16 3.5183 no 2_745
H9 H16 3.0432 no 2_745
H9 H16 2.7746 no 2_755
H11 C11 3.5735 no 1_545
H11 C11 2.8136 no 2_745
H11 C11 3.2725 no 2_755
H11 C13 3.4351 no 1_545
H11 C16 2.9517 no 2_745
H11 C16 3.4157 no 2_755
H11 H11 2.6623 no 2_745
H11 H11 2.6623 no 2_755
H11 H16 2.9010 no 2_745
H11 H16 2.9559 no 2_755
H12 C5 3.3369 no 3_675
H12 C5 3.3781 no 3_685
H12 C8 3.5668 no 1_565
H12 C14 3.5909 no 4_574
H12 C18 3.3370 no 3_675
H12 H5 2.9828 no 3_675
H12 H5 2.5552 no 3_685
H12 H14 3.5408 no 4_564
H12 H14 2.9002 no 4_574
H12 H18 2.9577 no 3_675
H14 C12 3.4490 no 4_575
H14 C14 3.5991 no 1_545
H14 C17 3.5514 no 4_565
H14 C17 3.2917 no 4_575
H14 C18 3.5453 no 1_545
H14 C18 3.4101 no 2_645
H14 H12 3.5408 no 4_565
H14 H12 2.9002 no 4_575
H14 H17 3.3249 no 4_565
H14 H17 2.5686 no 4_575
H14 H18 2.5606 no 2_645
H14 H18 3.5338 no 2_655
H15 S1 2.9081 no 4_565
H15 C6 3.5926 no 1_545
H15 H3 2.9663 no 4_565
H15 H3 3.4253 no 4_575
H16 C9 3.3770 no 2_745
H16 C11 3.4737 no 2_745
H16 C16 3.5959 no 1_545
H16 C20 3.4544 no 1_545
H16 H9 2.7746 no 2_745
H16 H9 3.0432 no 2_755
H16 H11 2.9559 no 2_745
H16 H11 2.9010 no 2_755
H17 C1 3.1450 no 4_574
H17 C2 3.5300 no 1_565
H17 C14 2.9885 no 4_574
H17 C17 3.5892 no 1_565
H17 C19 3.4498 no 4_564
H17 C19 2.9003 no 4_574
H17 H14 3.3249 no 4_564
H17 H14 2.5686 no 4_574
H17 H19 2.6361 no 4_564
H17 H19 2.4661 no 4_574
H18 C14 3.5999 no 2_645
H18 C14 3.1045 no 2_655
H18 C18 3.0689 no 2_645
H18 C18 3.1144 no 2_655
H18 H12 2.9577 no 3_675
H18 H14 3.5338 no 2_645
H18 H14 2.5606 no 2_655
H18 H18 2.5768 no 2_645
H18 H18 2.5768 no 2_655
H19 C1 3.5562 no 1_545
H19 C2 3.2080 no 4_565
H19 C3 3.0215 no 4_565
H19 C17 3.0146 no 4_565
H19 C17 3.3017 no 4_575
H19 C19 3.5974 no 1_545
H19 H3 2.6280 no 4_565
H19 H3 3.1989 no 4_575
H19 H17 2.6361 no 4_565
H19 H17 2.4661 no 4_575

loop_
_geom_torsion_atom_site_label_1
_geom_torsion_atom_site_label_2
_geom_torsion_atom_site_label_3
_geom_torsion_atom_site_label_4
_geom_torsion
_geom_torsion_publ_flag
_geom_torsion_site_symmetry_3
_geom_torsion_site_symmetry_4
C13 S1 C20 C16 0.1(3) no . .
C13 S1 C20 C20 178.2(3) no . 3_775
C20 S1 C13 C7 -176.6(3) no . .
C20 S1 C13 C11 -0.4(3) no . .
C10 C1 C14 C18 0.1(6) no . .
C14 C1 C10 C4 -178.9(3) no . .
C14 C1 C10 C8 -0.1(5) no . .
C10 C1 C19 C15 -0.3(6) no . .
C19 C1 C10 C4 1.0(5) no . .
C19 C1 C10 C8 179.7(3) no . .
C14 C1 C19 C15 179.5(4) no . .
C19 C1 C14 C18 -179.7(4) no . .
C3 C2 C4 C6 -0.3(5) no . .
C3 C2 C4 C10 -178.6(3) no . .
C4 C2 C3 C7 1.4(5) no . .
C3 C2 C17 C12 178.2(4) no . .
C17 C2 C3 C7 -178.6(4) no . .
C4 C2 C17 C12 -1.9(6) no . .
C17 C2 C4 C6 179.8(3) no . .
C17 C2 C4 C10 1.4(5) no . .
C2 C3 C7 C9 -2.5(6) no . .
C2 C3 C7 C13 176.7(3) no . .
C2 C4 C6 C9 0.2(5) no . .
C2 C4 C6 C15 -179.9(3) no . .
C2 C4 C10 C1 178.4(3) no . .
C2 C4 C10 C8 -0.4(6) no . .
C6 C4 C10 C1 0.0(6) no . .
C6 C4 C10 C8 -178.7(3) no . .
C10 C4 C6 C9 178.5(3) no . .
C10 C4 C6 C15 -1.6(5) no . .
C8 C5 C18 C14 2.0(6) no . .
C18 C5 C8 C10 -2.0(6) no . .
C18 C5 C8 C12 178.1(3) no . .
C4 C6 C9 C7 -1.2(5) no . .
C4 C6 C15 C19 2.2(6) no . .
C9 C6 C15 C19 -177.9(3) no . .
C15 C6 C9 C7 178.9(3) no . .
C3 C7 C9 C6 2.4(6) no . .
C3 C7 C13 S1 0.4(6) no . .
C3 C7 C13 C11 -175.1(4) no . .
C9 C7 C13 S1 179.6(3) no . .
C9 C7 C13 C11 4.1(6) no . .
C13 C7 C9 C6 -176.9(3) no . .
C5 C8 C10 C1 1.1(6) no . .
C5 C8 C10 C4 179.8(3) no . .
C5 C8 C12 C17 179.8(4) no . .
C10 C8 C12 C17 -0.1(6) no . .
C12 C8 C10 C1 -179.0(3) no . .
C12 C8 C10 C4 -0.3(5) no . .
C13 C11 C16 C20 -0.6(5) no . .
C16 C11 C13 S1 0.6(5) no . .
C16 C11 C13 C7 176.5(4) no . .
C8 C12 C17 C2 1.2(6) no . .
C1 C14 C18 C5 -1.1(6) no . .
C6 C15 C19 C1 -1.3(6) no . .
C11 C16 C20 S1 0.3(5) no . .
C11 C16 C20 C20 -177.7(4) no . 3_775
S1 C20 C20 S1 180(377571) no 3_775 3_775
S1 C20 C20 C16 2.3(6) no 3_775 3_775
C16 C20 C20 S1 -2.3(6) no 3_775 3_775
C16 C20 C20 C16 -180(377571) no 3_775 3_775
